data_7118383
loop_
_publ_author_name
'Sadhu, Pradeep'
'Punniyamurthy, Tharmalingam'

_publ_section_title
;
 Copper(ii)-mediated regioselective N-arylation of pyrroles, indoles,
 pyrazoles and carbazole via dehydrogenative coupling.
;
_journal_issue 13
_journal_name_full 'Chemical communications (Cambridge, England)'
_journal_page_first 2803
_journal_page_last 2806
_journal_paper_doi 10.1039/c5cc08206d
_journal_volume 52
_journal_year 2016
_chemical_formula_moiety 'C20 H15 N3 O'
_chemical_formula_sum 'C20 H15 N3 O'
_chemical_formula_weight 313.35
_chemical_name_systematic
; 
 ? 
;
_space_group_IT_number 14
_symmetry_cell_setting monoclinic
_symmetry_space_group_name_Hall '-P 2yn'
_symmetry_space_group_name_H-M 'P 1 21/n 1'
_atom_sites_solution_hydrogens geom
_atom_sites_solution_primary direct
_atom_sites_solution_secondary difmap
_audit_creation_method SHELXL-97
_audit_update_record
;
2015-09-24 deposited with the CCDC.
2016-01-07 downloaded from the CCDC.
;
_cell_angle_alpha 90.00
_cell_angle_beta 95.513(2)
_cell_angle_gamma 90.00
_cell_formula_units_Z 4
_cell_length_a 9.7059(3)
_cell_length_b 15.7541(4)
_cell_length_c 10.5250(3)
_cell_measurement_temperature 296(2)
_cell_volume 1601.91(8)
_computing_cell_refinement 'Bruker SMART'
_computing_data_collection 'Bruker SMART'
_computing_data_reduction 'Bruker SAINT'
_computing_molecular_graphics 'Bruker SHELXTL'
_computing_publication_material 'Bruker SHELXTL'
_computing_structure_refinement 'SHELXL-97 (Sheldrick, 1997)'
_computing_structure_solution 'SHELXS-97 (Sheldrick, 1990)'
_diffrn_ambient_temperature 296(2)
_diffrn_measured_fraction_theta_full 0.956
_diffrn_measured_fraction_theta_max 0.956
_diffrn_measurement_device_type 'CCD area detector'
_diffrn_measurement_method 'phi and omega scans'
_diffrn_radiation_monochromator graphite
_diffrn_radiation_source 'fine-focus sealed tube'
_diffrn_radiation_type MoK\a
_diffrn_radiation_wavelength 0.71073
_diffrn_reflns_av_R_equivalents 0.0304
_diffrn_reflns_av_sigmaI/netI 0.0159
_diffrn_reflns_limit_h_max 10
_diffrn_reflns_limit_h_min -10
_diffrn_reflns_limit_k_max 18
_diffrn_reflns_limit_k_min -18
_diffrn_reflns_limit_l_max 12
_diffrn_reflns_limit_l_min -12
_diffrn_reflns_number 21958
_diffrn_reflns_theta_full 24.99
_diffrn_reflns_theta_max 24.99
_diffrn_reflns_theta_min 2.33
_exptl_absorpt_coefficient_mu 0.083
_exptl_absorpt_correction_T_max 0.977
_exptl_absorpt_correction_T_min 0.965
_exptl_absorpt_correction_type multi-scan
_exptl_absorpt_process_details SADABS
_exptl_crystal_colour colorless
_exptl_crystal_density_diffrn 1.299
_exptl_crystal_density_method 'not measured'
_exptl_crystal_description block
_exptl_crystal_F_000 656
_exptl_crystal_size_max 0.44
_exptl_crystal_size_mid 0.36
_exptl_crystal_size_min 0.28
_refine_diff_density_max 0.184
_refine_diff_density_min -0.336
_refine_diff_density_rms 0.073
_refine_ls_extinction_method none
_refine_ls_goodness_of_fit_ref 1.081
_refine_ls_hydrogen_treatment constr
_refine_ls_matrix_type full
_refine_ls_number_parameters 217
_refine_ls_number_reflns 2701
_refine_ls_number_restraints 0
_refine_ls_restrained_S_all 1.081
_refine_ls_R_factor_all 0.0466
_refine_ls_R_factor_gt 0.0405
_refine_ls_shift/su_max 0.000
_refine_ls_shift/su_mean 0.000
_refine_ls_structure_factor_coef Fsqd
_refine_ls_weighting_details 'calc w=1/[\s^2^(Fo^2^)+(0.0557P)^2^+0.2191P] where P=(Fo^2^+2Fc^2^)/3'
_refine_ls_weighting_scheme calc
_refine_ls_wR_factor_gt 0.0961
_refine_ls_wR_factor_ref 0.1011
_reflns_number_gt 2317
_reflns_number_total 2701
_reflns_threshold_expression >2sigma(I)
_cod_data_source_file c5cc08206d2.cif
_cod_data_source_block sp_1
_cod_depositor_comments 'Adding full bibliography for 7118383.cif.'
_cod_original_sg_symbol_H-M P2(1)/n
_cod_database_code 7118383

loop_
_symmetry_equiv_pos_as_xyz
'x, y, z'
'-x+1/2, y+1/2, -z+1/2'
'-x, -y, -z'
'x-1/2, -y-1/2, z-1/2'

loop_
_atom_site_label
_atom_site_type_symbol
_atom_site_fract_x
_atom_site_fract_y
_atom_site_fract_z
_atom_site_U_iso_or_equiv
_atom_site_adp_type
_atom_site_occupancy
_atom_site_symmetry_multiplicity
_atom_site_calc_flag
_atom_site_refinement_flags
C11 C 0.56692(14) 0.11376(8) 0.30234(12) 0.0427(3) Uani 1 1 d .
C16 C 0.56981(14) 0.17416(8) 0.20492(12) 0.0408(3) Uani 1 1 d .
C12 C 0.48659(16) 0.04101(8) 0.27850(14) 0.0512(4) Uani 1 1 d .
H12 H 0.4863 -0.0006 0.3411 0.061 Uiso 1 1 calc R
C20 C 0.62211(16) 0.32782(8) 0.18145(14) 0.0497(4) Uani 1 1 d .
H20 H 0.5348 0.3453 0.1473 0.060 Uiso 1 1 calc R
C15 C 0.48951(15) 0.16229(9) 0.08983(13) 0.0492(4) Uani 1 1 d .
H15 H 0.4910 0.2027 0.0256 0.059 Uiso 1 1 calc R
C19 C 0.73574(16) 0.37806(9) 0.20114(15) 0.0542(4) Uani 1 1 d .
H19 H 0.7402 0.4358 0.1836 0.065 Uiso 1 1 calc R
C17 C 0.79578(15) 0.24662(9) 0.26343(13) 0.0490(4) Uani 1 1 d .
H17 H 0.8465 0.1997 0.2944 0.059 Uiso 1 1 calc R
C18 C 0.84565(16) 0.32660(9) 0.25291(14) 0.0524(4) Uani 1 1 d .
H18 H 0.9361 0.3442 0.2758 0.063 Uiso 1 1 calc R
C14 C 0.40756(16) 0.09099(9) 0.06986(14) 0.0551(4) Uani 1 1 d .
H14 H 0.3524 0.0842 -0.0067 0.066 Uiso 1 1 calc R
C13 C 0.40763(16) 0.02979(9) 0.16370(15) 0.0558(4) Uani 1 1 d .
H13 H 0.3544 -0.0190 0.1495 0.067 Uiso 1 1 calc R
C9 C 0.62552(13) 0.29583(8) 0.66700(12) 0.0400(3) Uani 1 1 d .
N1 N 0.54135(12) 0.34380(7) 0.58428(11) 0.0488(3) Uani 1 1 d .
C1 C 0.66869(13) 0.21497(8) 0.62358(11) 0.0393(3) Uani 1 1 d .
C5 C 0.66927(14) 0.32207(9) 0.79358(13) 0.0460(3) Uani 1 1 d .
C6 C 0.62284(17) 0.40214(10) 0.83188(15) 0.0590(4) Uani 1 1 d .
H6 H 0.6503 0.4226 0.9132 0.071 Uiso 1 1 calc R
C4 C 0.75502(16) 0.26776(10) 0.87387(14) 0.0538(4) Uani 1 1 d .
H4 H 0.7850 0.2845 0.9566 0.065 Uiso 1 1 calc R
C8 C 0.49920(17) 0.41728(9) 0.62689(16) 0.0587(4) Uani 1 1 d .
H8 H 0.4400 0.4500 0.5721 0.070 Uiso 1 1 calc R
C7 C 0.53795(18) 0.44908(10) 0.74950(16) 0.0637(4) Uani 1 1 d .
H7 H 0.5059 0.5016 0.7740 0.076 Uiso 1 1 calc R
N3 N 0.65754(11) 0.24690(6) 0.22042(10) 0.0415(3) Uani 1 1 d .
C10 C 0.64347(15) 0.12139(8) 0.43281(13) 0.0468(3) Uani 1 1 d .
N2 N 0.61896(12) 0.19324(7) 0.49805(10) 0.0442(3) Uani 1 1 d .
H2N H 0.5663 0.2301 0.4574 0.053 Uiso 1 1 calc R
O1 O 0.71664(15) 0.06372(7) 0.47740(11) 0.0799(4) Uani 1 1 d .
C2 C 0.75074(14) 0.16380(9) 0.70513(13) 0.0460(3) Uani 1 1 d .
H2 H 0.7781 0.1108 0.6777 0.055 Uiso 1 1 calc R
C3 C 0.79339(15) 0.19111(10) 0.82975(14) 0.0538(4) Uani 1 1 d .
H3 H 0.8494 0.1558 0.8835 0.065 Uiso 1 1 calc R

loop_
_atom_site_aniso_label
_atom_site_aniso_U_11
_atom_site_aniso_U_22
_atom_site_aniso_U_33
_atom_site_aniso_U_23
_atom_site_aniso_U_13
_atom_site_aniso_U_12
C11 0.0520(8) 0.0352(6) 0.0419(7) -0.0031(5) 0.0094(6) 0.0050(6)
C16 0.0450(8) 0.0361(7) 0.0421(7) -0.0039(5) 0.0089(6) 0.0016(5)
C12 0.0666(10) 0.0368(7) 0.0513(8) -0.0004(6) 0.0117(7) -0.0016(6)
C20 0.0510(9) 0.0395(7) 0.0586(8) 0.0052(6) 0.0050(7) 0.0033(6)
C15 0.0589(9) 0.0481(8) 0.0405(7) 0.0007(6) 0.0047(6) -0.0034(6)
C19 0.0606(10) 0.0409(7) 0.0622(9) -0.0005(6) 0.0122(7) -0.0056(7)
C17 0.0440(9) 0.0510(8) 0.0520(8) 0.0006(6) 0.0039(7) 0.0041(6)
C18 0.0488(9) 0.0548(8) 0.0545(8) -0.0060(7) 0.0096(7) -0.0080(7)
C14 0.0588(10) 0.0572(9) 0.0487(8) -0.0088(7) 0.0021(7) -0.0061(7)
C13 0.0633(10) 0.0438(8) 0.0613(9) -0.0092(7) 0.0110(7) -0.0101(7)
C9 0.0408(8) 0.0395(7) 0.0401(7) 0.0012(5) 0.0054(6) -0.0054(5)
N1 0.0574(8) 0.0404(6) 0.0480(6) 0.0012(5) 0.0026(5) 0.0034(5)
C1 0.0396(8) 0.0406(7) 0.0379(7) 0.0021(5) 0.0055(6) -0.0030(5)
C5 0.0449(8) 0.0498(8) 0.0442(7) -0.0050(6) 0.0077(6) -0.0110(6)
C6 0.0645(10) 0.0576(9) 0.0553(9) -0.0169(7) 0.0085(8) -0.0111(8)
C4 0.0511(9) 0.0691(10) 0.0398(7) -0.0013(7) -0.0021(6) -0.0101(7)
C8 0.0676(10) 0.0421(8) 0.0661(10) -0.0003(7) 0.0049(8) 0.0071(7)
C7 0.0727(11) 0.0440(8) 0.0755(11) -0.0149(8) 0.0130(9) -0.0006(8)
N3 0.0437(7) 0.0377(6) 0.0432(6) 0.0000(4) 0.0050(5) -0.0002(4)
C10 0.0606(9) 0.0363(7) 0.0441(7) 0.0022(6) 0.0075(6) 0.0064(6)
N2 0.0535(7) 0.0395(6) 0.0387(6) -0.0003(4) 0.0000(5) 0.0083(5)
O1 0.1219(11) 0.0531(6) 0.0600(7) -0.0058(5) -0.0148(7) 0.0375(7)
C2 0.0437(8) 0.0462(7) 0.0477(8) 0.0044(6) 0.0017(6) 0.0007(6)
C3 0.0489(9) 0.0632(9) 0.0476(8) 0.0099(7) -0.0044(7) -0.0016(7)

loop_
_atom_type_symbol
_atom_type_description
_atom_type_scat_dispersion_real
_atom_type_scat_dispersion_imag
_atom_type_scat_source
C C 0.0033 0.0016 'International Tables Vol C Tables 4.2.6.8 and 6.1.1.4'
H H 0.0000 0.0000 'International Tables Vol C Tables 4.2.6.8 and 6.1.1.4'
N N 0.0061 0.0033 'International Tables Vol C Tables 4.2.6.8 and 6.1.1.4'
O O 0.0106 0.0060 'International Tables Vol C Tables 4.2.6.8 and 6.1.1.4'

loop_
_geom_angle_atom_site_label_1
_geom_angle_atom_site_label_2
_geom_angle_atom_site_label_3
_geom_angle
C12 C11 C16 118.45(13)
C12 C11 C10 116.67(12)
C16 C11 C10 124.87(12)
C15 C16 C11 119.86(12)
C15 C16 N3 119.11(11)
C11 C16 N3 121.01(12)
C13 C12 C11 121.13(13)
C19 C20 N3 108.63(13)
C14 C15 C16 120.61(13)
C20 C19 C18 107.32(13)
C18 C17 N3 108.34(13)
C17 C18 C19 107.65(13)
C13 C14 C15 119.91(14)
C12 C13 C14 119.97(13)
N1 C9 C5 122.98(12)
N1 C9 C1 117.75(11)
C5 C9 C1 119.26(12)
C8 N1 C9 117.07(12)
C2 C1 N2 124.78(12)
C2 C1 C9 119.54(12)
N2 C1 C9 115.66(11)
C6 C5 C4 123.73(13)
C6 C5 C9 116.95(13)
C4 C5 C9 119.32(13)
C7 C6 C5 119.71(14)
C3 C4 C5 119.86(13)
N1 C8 C7 124.16(15)
C6 C7 C8 119.11(14)
C20 N3 C17 108.06(11)
C20 N3 C16 125.57(12)
C17 N3 C16 126.00(11)
O1 C10 N2 123.43(13)
O1 C10 C11 120.74(12)
N2 C10 C11 115.72(11)
C10 N2 C1 128.19(11)
C1 C2 C3 120.30(13)
C4 C3 C2 121.71(14)

loop_
_geom_bond_atom_site_label_1
_geom_bond_atom_site_label_2
_geom_bond_distance
C11 C12 1.3952(19)
C11 C16 1.4011(18)
C11 C10 1.5020(19)
C16 C15 1.3886(19)
C16 N3 1.4276(16)
C12 C13 1.379(2)
C20 C19 1.357(2)
C20 N3 1.3727(16)
C15 C14 1.381(2)
C19 C18 1.407(2)
C17 C18 1.3580(19)
C17 N3 1.3743(19)
C14 C13 1.380(2)
C9 N1 1.3638(17)
C9 C5 1.4202(18)
C9 C1 1.4297(18)
N1 C8 1.3205(18)
C1 C2 1.3746(18)
C1 N2 1.4048(16)
C5 C6 1.411(2)
C5 C4 1.416(2)
C6 C7 1.357(2)
C4 C3 1.359(2)
C8 C7 1.402(2)
C10 O1 1.2189(16)
C10 N2 1.3568(16)
C2 C3 1.404(2)
